data_4038332
loop_
_publ_author_name
'Zhao, LuLu'
'Dong, Yanan'
'Xia, Qiangqiang'
'Bai, Jian-Fei'
'Li, Yuehui'

_publ_section_title
;
 Zn-Catalyzed Cyanation of Aryl Iodides.
;
_journal_name_full 'The Journal of organic chemistry'
_journal_paper_doi 10.1021/acs.joc.0c00269
_journal_year 2020
_chemical_formula_sum 'C39 H32 Cl2 O2 P2 Zn'
_chemical_formula_weight 730.85
_space_group_crystal_system monoclinic
_space_group_IT_number 14
_space_group_name_Hall '-P 2yn'
_space_group_name_H-M_alt 'P 1 21/n 1'
_atom_sites_solution_hydrogens geom
_atom_sites_solution_primary direct
_atom_sites_solution_secondary difmap
_audit_creation_method SHELXL-2014/7
_cell_angle_alpha 90
_cell_angle_beta 94.802(2)
_cell_angle_gamma 90
_cell_formula_units_Z 4
_cell_length_a 11.3490(13)
_cell_length_b 18.809(2)
_cell_length_c 16.489(2)
_cell_measurement_reflns_used 5942
_cell_measurement_temperature 296(2)
_cell_measurement_theta_max 24.78
_cell_measurement_theta_min 2.36
_cell_volume 3507.4(7)
_computing_cell_refinement 'Bruker SMART'
_computing_data_collection 'Bruker SMART APEX II'
_computing_data_reduction 'Bruker SAINT'
_computing_molecular_graphics SHELXTL
_computing_publication_material SHELXTL
_computing_structure_refinement 'SHELXL-2014/7 (Sheldrick, 2014)'
_computing_structure_solution 'SHELXL-2014/7 (Sheldrick, 2014)'
_diffrn_ambient_temperature 296(2)
_diffrn_detector_area_resol_mean 'fine-focus sealed tube'
_diffrn_measured_fraction_theta_full 0.988
_diffrn_measured_fraction_theta_max 0.988
_diffrn_measurement_device_type 'Bruker APEX II area detector'
_diffrn_measurement_method '\w scan'
_diffrn_radiation_type MoK\a
_diffrn_radiation_wavelength 0.71073
_diffrn_reflns_av_R_equivalents 0.0273
_diffrn_reflns_av_unetI/netI 0.0317
_diffrn_reflns_Laue_measured_fraction_full 0.988
_diffrn_reflns_Laue_measured_fraction_max 0.988
_diffrn_reflns_limit_h_max 13
_diffrn_reflns_limit_h_min -12
_diffrn_reflns_limit_k_max 22
_diffrn_reflns_limit_k_min -21
_diffrn_reflns_limit_l_max 19
_diffrn_reflns_limit_l_min -17
_diffrn_reflns_number 17402
_diffrn_reflns_point_group_measured_fraction_full 0.988
_diffrn_reflns_point_group_measured_fraction_max 0.988
_diffrn_reflns_theta_full 24.997
_diffrn_reflns_theta_max 24.997
_diffrn_reflns_theta_min 1.646
_exptl_absorpt_coefficient_mu 0.977
_exptl_absorpt_correction_type multi-scan
_exptl_absorpt_process_details SADABS
_exptl_crystal_colour colorless
_exptl_crystal_density_diffrn 1.384
_exptl_crystal_description block
_exptl_crystal_F_000 1504
_exptl_crystal_size_max 0.300
_exptl_crystal_size_mid 0.200
_exptl_crystal_size_min 0.200
_exptl_transmission_factor_max 0.7455
_exptl_transmission_factor_min 0.5928
_refine_diff_density_max 0.992
_refine_diff_density_min -0.360
_refine_diff_density_rms 0.057
_refine_ls_extinction_method none
_refine_ls_goodness_of_fit_ref 1.003
_refine_ls_hydrogen_treatment constr
_refine_ls_matrix_type full
_refine_ls_number_parameters 417
_refine_ls_number_reflns 6106
_refine_ls_number_restraints 1
_refine_ls_restrained_S_all 1.004
_refine_ls_R_factor_all 0.0622
_refine_ls_R_factor_gt 0.0480
_refine_ls_shift/su_max 0.000
_refine_ls_shift/su_mean 0.000
_refine_ls_structure_factor_coef Fsqd
_refine_ls_weighting_details 'w=1/[\s^2^(Fo^2^)+(0.0900P)^2^+2.1762P] where P=(Fo^2^+2Fc^2^)/3'
_refine_ls_weighting_scheme calc
_refine_ls_wR_factor_gt 0.1345
_refine_ls_wR_factor_ref 0.1477
_reflns_Friedel_coverage 0.000
_reflns_number_gt 4852
_reflns_number_total 6106
_reflns_threshold_expression 'I > 2\s(I)'
_cod_data_source_file jo0c00269_si_002.cif
_cod_data_source_block 1_a
_cod_depositor_comments
;
The following automatic conversions were performed:

data item '_exptl_absorpt_correction_type' value 'Multi-scan' was
changed to 'multi-scan' in accordance with the
/home/data/users/saulius/crontab/automatic-downloads/rss-feeds/ACS/lib/dictionaries/cif_core.dic
dictionary named 'cif_core.dic' version 2.4.2 last updated on
2011-04-26.

Automatic conversion script
Id: cif_fix_values 7556 2019-12-06 15:28:31Z antanas 
;
_cod_original_cell_volume 3507.5(7)
_cod_original_sg_symbol_H-M 'P 21/n'
_cod_database_code 4038332
_shelx_shelxl_version_number 2014/7
_shelx_space_group_comment
;
The symmetry employed for this shelxl refinement is uniquely defined
by the following loop, which should always be used as a source of
symmetry information in preference to the above space-group names.
They are only intended as comments.
;
_shelx_estimated_absorpt_t_min 0.758
_shelx_estimated_absorpt_t_max 0.829

loop_
_space_group_symop_operation_xyz
'x, y, z'
'-x+1/2, y+1/2, -z+1/2'
'-x, -y, -z'
'x-1/2, -y-1/2, z-1/2'

loop_
_atom_site_label
_atom_site_type_symbol
_atom_site_fract_x
_atom_site_fract_y
_atom_site_fract_z
_atom_site_U_iso_or_equiv
_atom_site_adp_type
_atom_site_occupancy
_atom_site_site_symmetry_order
_atom_site_calc_flag
_atom_site_refinement_flags_posn
_atom_site_refinement_flags_adp
_atom_site_refinement_flags_occupancy
_atom_site_disorder_assembly
_atom_site_disorder_group
Zn1 Zn 0.80612(4) 0.33034(2) 0.15576(2) 0.04981(16) Uani 1 1 d . U . . .
C1 C 0.9358(3) 0.26549(17) 0.3607(2) 0.0451(7) Uani 1 1 d . . . . .
C2 C 0.9968(3) 0.32552(18) 0.3397(2) 0.0485(8) Uani 1 1 d . . . . .
C3 C 1.1139(3) 0.3319(2) 0.3697(3) 0.0594(10) Uani 1 1 d . . . . .
H3 H 1.1574 0.3714 0.3559 0.071 Uiso 1 1 calc R U . . .
C4 C 1.1666(3) 0.2803(2) 0.4197(3) 0.0658(10) Uani 1 1 d . . . . .
H4 H 1.2447 0.2856 0.4408 0.079 Uiso 1 1 calc R U . . .
C5 C 1.1043(3) 0.2214(2) 0.4380(2) 0.0596(9) Uani 1 1 d . . . . .
H5 H 1.1414 0.1867 0.4712 0.071 Uiso 1 1 calc R U . . .
C6 C 0.9874(3) 0.21151(18) 0.4088(2) 0.0471(8) Uani 1 1 d . . . . .
C7 C 0.9220(3) 0.14410(18) 0.4259(2) 0.0508(8) Uani 1 1 d . . . . .
C8 C 0.7932(3) 0.15041(18) 0.3953(2) 0.0472(8) Uani 1 1 d . . . . .
C9 C 0.7141(4) 0.0979(2) 0.4116(2) 0.0614(10) Uani 1 1 d . . . . .
H9 H 0.7414 0.0588 0.4421 0.074 Uiso 1 1 calc R U . . .
C10 C 0.5956(4) 0.1010(2) 0.3844(3) 0.0763(12) Uani 1 1 d . . . . .
H10 H 0.5435 0.0660 0.3989 0.092 Uiso 1 1 calc R U . . .
C11 C 0.6320(3) 0.20987(19) 0.3157(2) 0.0510(8) Uani 1 1 d . . . . .
C12 C 0.7499(3) 0.20645(17) 0.3480(2) 0.0445(7) Uani 1 1 d . . . . .
C13 C 0.9318(4) 0.1273(3) 0.5185(3) 0.0891(16) Uani 1 1 d . . . . .
H13A H 1.0129 0.1312 0.5399 0.134 Uiso 1 1 calc R U . . .
H13B H 0.9041 0.0799 0.5269 0.134 Uiso 1 1 calc R U . . .
H13C H 0.8846 0.1605 0.5459 0.134 Uiso 1 1 calc R U . . .
C14 C 0.9753(4) 0.0829(2) 0.3802(4) 0.0989(18) Uani 1 1 d . . . . .
H14A H 0.9659 0.0922 0.3228 0.148 Uiso 1 1 calc R U . . .
H14B H 0.9356 0.0395 0.3917 0.148 Uiso 1 1 calc R U . . .
H14C H 1.0579 0.0787 0.3976 0.148 Uiso 1 1 calc R U . . .
C15 C 1.0435(3) 0.4396(2) 0.2309(2) 0.0516(8) Uani 1 1 d . . . . .
C16 C 1.0830(4) 0.4203(3) 0.1573(3) 0.0866(15) Uani 1 1 d . . . . .
H16 H 1.0523 0.3801 0.1302 0.104 Uiso 1 1 calc R U . . .
C17 C 1.1675(6) 0.4601(6) 0.1242(4) 0.150(3) Uani 1 1 d . . . . .
H17 H 1.1926 0.4475 0.0739 0.180 Uiso 1 1 calc R U . . .
C18 C 1.2144(5) 0.5171(5) 0.1633(5) 0.137(3) Uani 1 1 d . . . . .
H18 H 1.2724 0.5433 0.1401 0.165 Uiso 1 1 calc R U . . .
C19 C 1.1781(4) 0.5375(3) 0.2372(4) 0.1025(19) Uani 1 1 d . . . . .
H19 H 1.2115 0.5768 0.2645 0.123 Uiso 1 1 calc R U . . .
C20 C 1.0914(3) 0.4986(2) 0.2699(3) 0.0667(10) Uani 1 1 d . . . . .
H20 H 1.0646 0.5125 0.3193 0.080 Uiso 1 1 calc R U . . .
C21 C 0.8731(5) 0.4561(3) 0.4119(3) 0.0947(17) Uani 1 1 d . . . . .
H21 H 0.9162 0.4205 0.4402 0.114 Uiso 1 1 calc R U . . .
C22 C 0.8279(6) 0.5130(4) 0.4547(3) 0.119(2) Uani 1 1 d . . . . .
H22 H 0.8400 0.5148 0.5111 0.143 Uiso 1 1 calc R U . . .
C23 C 0.7668(5) 0.5653(3) 0.4136(3) 0.0927(16) Uani 1 1 d . . . . .
H23 H 0.7368 0.6030 0.4420 0.111 Uiso 1 1 calc R U . . .
C24 C 0.7494(4) 0.5629(2) 0.3324(3) 0.0770(13) Uani 1 1 d . . . . .
H24 H 0.7088 0.5996 0.3045 0.092 Uiso 1 1 calc R U . . .
C25 C 0.7909(4) 0.5070(2) 0.2900(3) 0.0680(11) Uani 1 1 d . . . . .
H25 H 0.7760 0.5056 0.2337 0.082 Uiso 1 1 calc R U . . .
C26 C 0.8543(3) 0.45252(19) 0.3293(2) 0.0512(8) Uani 1 1 d . . . . .
C27 C 0.4405(4) 0.2467(2) 0.1980(2) 0.0620(10) Uani 1 1 d . . . . .
C28 C 0.4496(6) 0.2047(3) 0.1299(3) 0.1014(17) Uani 1 1 d . . . . .
H28 H 0.5227 0.1921 0.1125 0.122 Uiso 1 1 calc R U . . .
C29 C 0.3412(8) 0.1813(4) 0.0875(4) 0.122(2) Uani 1 1 d . . . . .
H29 H 0.3435 0.1545 0.0403 0.147 Uiso 1 1 calc R U . . .
C30 C 0.2362(7) 0.1974(4) 0.1147(5) 0.119(2) Uani 1 1 d . . . . .
H30 H 0.1671 0.1802 0.0873 0.143 Uiso 1 1 calc R U . . .
C31 C 0.2301(5) 0.2373(3) 0.1793(4) 0.106(2) Uani 1 1 d . . . . .
H31 H 0.1567 0.2484 0.1971 0.127 Uiso 1 1 calc R U . . .
C32 C 0.3313(4) 0.2627(3) 0.2212(3) 0.0798(14) Uani 1 1 d . . . . .
H32 H 0.3250 0.2916 0.2664 0.096 Uiso 1 1 calc R U . . .
C33 C 0.5565(4) 0.1564(2) 0.3358(3) 0.0672(11) Uani 1 1 d . . . . .
H33 H 0.4775 0.1581 0.3159 0.081 Uiso 1 1 calc R U . . .
C34 C 0.5120(4) 0.3402(2) 0.3953(2) 0.0648(10) Uani 1 1 d . . . . .
H34 H 0.5285 0.2961 0.4191 0.078 Uiso 1 1 calc R U . . .
C35 C 0.4687(5) 0.3935(3) 0.4400(3) 0.0855(14) Uani 1 1 d . . . . .
H35 H 0.4551 0.3858 0.4942 0.103 Uiso 1 1 calc R U . . .
C36 C 0.4455(5) 0.4581(3) 0.4052(4) 0.0912(15) Uani 1 1 d . . . . .
H36 H 0.4154 0.4943 0.4358 0.109 Uiso 1 1 calc R U . . .
C37 C 0.4659(5) 0.4704(3) 0.3253(4) 0.0960(16) Uani 1 1 d . . . . .
H37 H 0.4503 0.5149 0.3022 0.115 Uiso 1 1 calc R U . . .
C38 C 0.5094(4) 0.4167(2) 0.2797(3) 0.0753(12) Uani 1 1 d . . . . .
H38 H 0.5235 0.4247 0.2257 0.090 Uiso 1 1 calc R U . . .
C39 C 0.5318(3) 0.35112(19) 0.3143(2) 0.0533(8) Uani 1 1 d . . . . .
Cl1 Cl 0.77031(13) 0.41348(6) 0.06109(7) 0.0871(4) Uani 1 1 d . . . . .
Cl2 Cl 0.90133(10) 0.23387(6) 0.12162(9) 0.0841(4) Uani 1 1 d . . . . .
O1 O 0.6522(2) 0.3031(2) 0.18916(19) 0.0836(9) Uani 1 1 d . . . . .
O2 O 0.81894(19) 0.26362(12) 0.32985(15) 0.0511(6) Uani 1 1 d . . . . .
P2 P 0.57506(8) 0.28040(5) 0.25058(6) 0.0525(3) Uani 1 1 d . . . . .
P3 P 0.92451(8) 0.38822(5) 0.26816(5) 0.0458(2) Uani 1 1 d . U . . .

loop_
_atom_site_aniso_label
_atom_site_aniso_U_11
_atom_site_aniso_U_22
_atom_site_aniso_U_33
_atom_site_aniso_U_23
_atom_site_aniso_U_13
_atom_site_aniso_U_12
Zn1 0.0539(3) 0.0440(2) 0.0508(3) -0.00180(16) -0.00014(18) 0.00243(17)
C1 0.0419(18) 0.0466(18) 0.0464(18) 0.0029(14) 0.0014(14) 0.0079(14)
C2 0.0452(19) 0.0474(18) 0.0529(19) 0.0022(15) 0.0053(15) 0.0036(15)
C3 0.053(2) 0.055(2) 0.069(2) 0.0094(18) -0.0016(18) -0.0050(17)
C4 0.045(2) 0.074(3) 0.076(3) 0.014(2) -0.0092(18) 0.0022(19)
C5 0.051(2) 0.059(2) 0.067(2) 0.0160(19) -0.0037(17) 0.0085(18)
C6 0.0444(18) 0.0469(18) 0.0498(18) 0.0057(15) 0.0017(14) 0.0089(15)
C7 0.0484(19) 0.0428(17) 0.060(2) 0.0104(16) -0.0032(16) 0.0087(15)
C8 0.0513(19) 0.0426(17) 0.0471(18) 0.0000(14) -0.0004(15) 0.0096(15)
C9 0.067(3) 0.046(2) 0.070(2) 0.0107(18) -0.0057(19) -0.0010(18)
C10 0.062(3) 0.065(3) 0.099(3) 0.016(2) -0.009(2) -0.015(2)
C11 0.0446(19) 0.056(2) 0.0522(19) 0.0023(16) 0.0016(15) 0.0091(16)
C12 0.0433(18) 0.0431(17) 0.0476(18) -0.0001(14) 0.0063(14) 0.0030(15)
C13 0.075(3) 0.115(4) 0.074(3) 0.041(3) -0.017(2) -0.022(3)
C14 0.068(3) 0.059(3) 0.174(6) -0.018(3) 0.029(3) 0.016(2)
C15 0.0434(18) 0.058(2) 0.054(2) 0.0103(17) 0.0088(15) 0.0059(16)
C16 0.063(3) 0.131(4) 0.069(3) -0.007(3) 0.022(2) 0.009(3)
C17 0.073(4) 0.282(11) 0.101(5) 0.011(6) 0.052(4) -0.015(6)
C18 0.052(3) 0.230(9) 0.133(6) 0.076(6) 0.024(4) -0.035(4)
C19 0.054(3) 0.098(4) 0.154(6) 0.044(4) -0.006(3) -0.016(3)
C20 0.054(2) 0.067(3) 0.079(3) 0.010(2) 0.0052(19) -0.005(2)
C21 0.127(4) 0.099(4) 0.062(3) 0.007(3) 0.024(3) 0.053(3)
C22 0.157(6) 0.143(5) 0.062(3) -0.011(3) 0.030(3) 0.059(5)
C23 0.100(4) 0.087(3) 0.093(4) -0.014(3) 0.019(3) 0.039(3)
C24 0.070(3) 0.072(3) 0.091(3) 0.003(2) 0.016(2) 0.022(2)
C25 0.068(3) 0.069(3) 0.068(2) 0.005(2) 0.010(2) 0.020(2)
C26 0.0487(19) 0.053(2) 0.054(2) 0.0067(16) 0.0124(16) 0.0037(16)
C27 0.070(3) 0.061(2) 0.053(2) -0.0060(17) -0.0115(18) 0.0119(19)
C28 0.116(4) 0.111(4) 0.076(3) -0.031(3) 0.001(3) 0.007(4)
C29 0.152(7) 0.131(5) 0.080(4) -0.053(4) -0.012(4) -0.027(5)
C30 0.106(5) 0.114(5) 0.128(5) -0.020(4) -0.051(4) 0.003(4)
C31 0.069(3) 0.092(4) 0.148(6) -0.026(4) -0.037(3) 0.005(3)
C32 0.048(2) 0.084(3) 0.104(4) -0.033(3) -0.012(2) 0.013(2)
C33 0.048(2) 0.070(3) 0.082(3) 0.008(2) -0.006(2) -0.0051(19)
C34 0.074(3) 0.061(2) 0.059(2) -0.0019(18) 0.003(2) 0.001(2)
C35 0.099(4) 0.085(3) 0.073(3) -0.019(3) 0.008(3) 0.000(3)
C36 0.095(4) 0.076(3) 0.102(4) -0.034(3) 0.004(3) 0.005(3)
C37 0.105(4) 0.055(3) 0.127(5) 0.004(3) 0.006(3) 0.014(3)
C38 0.084(3) 0.061(3) 0.080(3) 0.011(2) 0.004(2) 0.008(2)
C39 0.047(2) 0.053(2) 0.058(2) 0.0025(17) -0.0054(16) -0.0005(16)
Cl1 0.1277(11) 0.0574(6) 0.0685(7) 0.0147(5) -0.0368(7) -0.0250(6)
Cl2 0.0656(6) 0.0565(6) 0.1295(10) -0.0332(6) 0.0044(6) 0.0044(5)
O1 0.0449(15) 0.129(3) 0.077(2) 0.0298(19) 0.0076(13) 0.0106(17)
O2 0.0384(12) 0.0516(13) 0.0621(14) 0.0142(11) -0.0020(10) 0.0057(10)
P2 0.0432(5) 0.0654(6) 0.0481(5) 0.0055(4) 0.0003(4) 0.0116(4)
P3 0.0461(5) 0.0449(5) 0.0462(4) 0.0029(3) 0.0021(3) 0.0021(3)

loop_
_atom_type_symbol
_atom_type_description
_atom_type_scat_dispersion_real
_atom_type_scat_dispersion_imag
_atom_type_scat_source
C C 0.0033 0.0016 'International Tables Vol C Tables 4.2.6.8 and 6.1.1.4'
H H 0.0000 0.0000 'International Tables Vol C Tables 4.2.6.8 and 6.1.1.4'
O O 0.0106 0.0060 'International Tables Vol C Tables 4.2.6.8 and 6.1.1.4'
P P 0.1023 0.0942 'International Tables Vol C Tables 4.2.6.8 and 6.1.1.4'
Zn Zn 0.2839 1.4301 'International Tables Vol C Tables 4.2.6.8 and 6.1.1.4'
Cl Cl 0.1484 0.1585 'International Tables Vol C Tables 4.2.6.8 and 6.1.1.4'

loop_
_geom_angle_atom_site_label_1
_geom_angle_atom_site_label_2
_geom_angle_atom_site_label_3
_geom_angle
_geom_angle_site_symmetry_1
_geom_angle_site_symmetry_3
_geom_angle_publ_flag
O1 Zn1 Cl2 109.06(12) . . ?
O1 Zn1 Cl1 105.56(10) . . ?
Cl2 Zn1 Cl1 117.61(6) . . ?
O1 Zn1 P3 110.57(11) . . ?
Cl2 Zn1 P3 107.98(4) . . ?
Cl1 Zn1 P3 105.96(4) . . ?
O2 C1 C2 114.4(3) . . ?
O2 C1 C6 122.6(3) . . ?
C2 C1 C6 123.0(3) . . ?
C1 C2 C3 117.8(3) . . ?
C1 C2 P3 119.0(3) . . ?
C3 C2 P3 122.9(3) . . ?
C4 C3 C2 120.5(3) . . ?
C4 C3 H3 119.7 . . ?
C2 C3 H3 119.7 . . ?
C5 C4 C3 119.9(4) . . ?
C5 C4 H4 120.0 . . ?
C3 C4 H4 120.0 . . ?
C4 C5 C6 122.2(3) . . ?
C4 C5 H5 118.9 . . ?
C6 C5 H5 118.9 . . ?
C5 C6 C1 116.5(3) . . ?
C5 C6 C7 121.4(3) . . ?
C1 C6 C7 122.1(3) . . ?
C6 C7 C8 110.4(3) . . ?
C6 C7 C14 108.7(3) . . ?
C8 C7 C14 107.9(3) . . ?
C6 C7 C13 111.0(3) . . ?
C8 C7 C13 109.4(3) . . ?
C14 C7 C13 109.4(4) . . ?
C9 C8 C12 116.9(3) . . ?
C9 C8 C7 120.5(3) . . ?
C12 C8 C7 122.6(3) . . ?
C8 C9 C10 122.6(4) . . ?
C8 C9 H9 118.7 . . ?
C10 C9 H9 118.7 . . ?
C33 C10 C9 118.8(4) . . ?
C33 C10 H10 120.6 . . ?
C9 C10 H10 120.6 . . ?
C33 C11 C12 117.9(3) . . ?
C33 C11 P2 118.9(3) . . ?
C12 C11 P2 123.1(3) . . ?
C8 C12 O2 122.6(3) . . ?
C8 C12 C11 122.3(3) . . ?
O2 C12 C11 115.1(3) . . ?
C7 C13 H13A 109.5 . . ?
C7 C13 H13B 109.5 . . ?
H13A C13 H13B 109.5 . . ?
C7 C13 H13C 109.5 . . ?
H13A C13 H13C 109.5 . . ?
H13B C13 H13C 109.5 . . ?
C7 C14 H14A 109.5 . . ?
C7 C14 H14B 109.5 . . ?
H14A C14 H14B 109.5 . . ?
C7 C14 H14C 109.5 . . ?
H14A C14 H14C 109.5 . . ?
H14B C14 H14C 109.5 . . ?
C20 C15 C16 118.8(4) . . ?
C20 C15 P3 123.4(3) . . ?
C16 C15 P3 117.8(3) . . ?
C17 C16 C15 119.9(6) . . ?
C17 C16 H16 120.1 . . ?
C15 C16 H16 120.1 . . ?
C18 C17 C16 120.8(6) . . ?
C18 C17 H17 119.6 . . ?
C16 C17 H17 119.6 . . ?
C17 C18 C19 120.9(5) . . ?
C17 C18 H18 119.5 . . ?
C19 C18 H18 119.5 . . ?
C20 C19 C18 118.6(6) . . ?
C20 C19 H19 120.7 . . ?
C18 C19 H19 120.7 . . ?
C19 C20 C15 121.0(5) . . ?
C19 C20 H20 119.5 . . ?
C15 C20 H20 119.5 . . ?
C26 C21 C22 120.4(5) . . ?
C26 C21 H21 119.8 . . ?
C22 C21 H21 119.8 . . ?
C23 C22 C21 119.8(5) . . ?
C23 C22 H22 120.1 . . ?
C21 C22 H22 120.1 . . ?
C24 C23 C22 120.3(5) . . ?
C24 C23 H23 119.9 . . ?
C22 C23 H23 119.9 . . ?
C23 C24 C25 120.5(4) . . ?
C23 C24 H24 119.7 . . ?
C25 C24 H24 119.7 . . ?
C24 C25 C26 121.2(4) . . ?
C24 C25 H25 119.4 . . ?
C26 C25 H25 119.4 . . ?
C21 C26 C25 117.6(4) . . ?
C21 C26 P3 123.5(3) . . ?
C25 C26 P3 118.2(3) . . ?
C32 C27 C28 119.1(5) . . ?
C32 C27 P2 122.7(3) . . ?
C28 C27 P2 118.2(4) . . ?
C27 C28 C29 116.8(6) . . ?
C27 C28 H28 121.6 . . ?
C29 C28 H28 121.6 . . ?
C30 C29 C28 121.2(5) . . ?
C30 C29 H29 119.4 . . ?
C28 C29 H29 119.4 . . ?
C31 C30 C29 120.6(6) . . ?
C31 C30 H30 119.7 . . ?
C29 C30 H30 119.7 . . ?
C30 C31 C32 120.6(6) . . ?
C30 C31 H31 119.7 . . ?
C32 C31 H31 119.7 . . ?
C27 C32 C31 121.6(5) . . ?
C27 C32 H32 119.2 . . ?
C31 C32 H32 119.2 . . ?
C10 C33 C11 121.3(4) . . ?
C10 C33 H33 119.3 . . ?
C11 C33 H33 119.3 . . ?
C35 C34 C39 120.5(4) . . ?
C35 C34 H34 119.8 . . ?
C39 C34 H34 119.8 . . ?
C36 C35 C34 119.7(5) . . ?
C36 C35 H35 120.2 . . ?
C34 C35 H35 120.2 . . ?
C35 C36 C37 120.8(5) . . ?
C35 C36 H36 119.6 . . ?
C37 C36 H36 119.6 . . ?
C38 C37 C36 119.7(5) . . ?
C38 C37 H37 120.1 . . ?
C36 C37 H37 120.1 . . ?
C39 C38 C37 119.7(5) . . ?
C39 C38 H38 120.2 . . ?
C37 C38 H38 120.2 . . ?
C38 C39 C34 119.6(4) . . ?
C38 C39 P2 118.3(3) . . ?
C34 C39 P2 121.9(3) . . ?
P2 O1 Zn1 151.7(2) . . ?
C12 O2 C1 119.1(3) . . ?
O1 P2 C39 113.6(2) . . ?
O1 P2 C11 115.23(17) . . ?
C39 P2 C11 107.52(17) . . ?
O1 P2 C27 107.6(2) . . ?
C39 P2 C27 106.28(18) . . ?
C11 P2 C27 106.02(18) . . ?
C26 P3 C15 102.08(17) . . ?
C26 P3 C2 105.62(16) . . ?
C15 P3 C2 104.97(16) . . ?
C26 P3 Zn1 118.75(13) . . ?
C15 P3 Zn1 110.97(13) . . ?
C2 P3 Zn1 113.08(12) . . ?

loop_
_geom_bond_atom_site_label_1
_geom_bond_atom_site_label_2
_geom_bond_distance
_geom_bond_site_symmetry_2
_geom_bond_publ_flag
Zn1 O1 1.943(3) . ?
Zn1 Cl2 2.2088(11) . ?
Zn1 Cl1 2.2230(11) . ?
Zn1 P3 2.4513(10) . ?
C1 O2 1.381(4) . ?
C1 C2 1.383(5) . ?
C1 C6 1.387(5) . ?
C2 C3 1.385(5) . ?
C2 P3 1.815(4) . ?
C3 C4 1.377(5) . ?
C3 H3 0.9300 . ?
C4 C5 1.361(5) . ?
C4 H4 0.9300 . ?
C5 C6 1.386(5) . ?
C5 H5 0.9300 . ?
C6 C7 1.508(5) . ?
C7 C8 1.510(5) . ?
C7 C14 1.527(6) . ?
C7 C13 1.554(5) . ?
C8 C9 1.376(5) . ?
C8 C12 1.377(5) . ?
C9 C10 1.382(6) . ?
C9 H9 0.9300 . ?
C10 C33 1.366(6) . ?
C10 H10 0.9300 . ?
C11 C33 1.379(5) . ?
C11 C12 1.400(5) . ?
C11 P2 1.793(4) . ?
C12 O2 1.378(4) . ?
C13 H13A 0.9600 . ?
C13 H13B 0.9600 . ?
C13 H13C 0.9600 . ?
C14 H14A 0.9600 . ?
C14 H14B 0.9600 . ?
C14 H14C 0.9600 . ?
C15 C20 1.372(6) . ?
C15 C16 1.377(6) . ?
C15 P3 1.809(4) . ?
C16 C17 1.366(9) . ?
C16 H16 0.9300 . ?
C17 C18 1.338(12) . ?
C17 H17 0.9300 . ?
C18 C19 1.374(10) . ?
C18 H18 0.9300 . ?
C19 C20 1.372(6) . ?
C19 H19 0.9300 . ?
C20 H20 0.9300 . ?
C21 C26 1.363(6) . ?
C21 C22 1.403(7) . ?
C21 H21 0.9300 . ?
C22 C23 1.351(8) . ?
C22 H22 0.9300 . ?
C23 C24 1.338(7) . ?
C23 H23 0.9300 . ?
C24 C25 1.368(6) . ?
C24 H24 0.9300 . ?
C25 C26 1.381(5) . ?
C25 H25 0.9300 . ?
C26 P3 1.802(4) . ?
C27 C32 1.361(6) . ?
C27 C28 1.385(6) . ?
C27 P2 1.807(4) . ?
C28 C29 1.433(9) . ?
C28 H28 0.9300 . ?
C29 C30 1.342(9) . ?
C29 H29 0.9300 . ?
C30 C31 1.310(9) . ?
C30 H30 0.9300 . ?
C31 C32 1.375(6) . ?
C31 H31 0.9300 . ?
C32 H32 0.9300 . ?
C33 H33 0.9300 . ?
C34 C35 1.361(6) . ?
C34 C39 1.388(5) . ?
C34 H34 0.9300 . ?
C35 C36 1.361(7) . ?
C35 H35 0.9300 . ?
C36 C37 1.377(7) . ?
C36 H36 0.9300 . ?
C37 C38 1.375(7) . ?
C37 H37 0.9300 . ?
C38 C39 1.374(6) . ?
C38 H38 0.9300 . ?
C39 P2 1.789(4) . ?
O1 P2 1.457(3) . ?

loop_
_geom_torsion_atom_site_label_1
_geom_torsion_atom_site_label_2
_geom_torsion_atom_site_label_3
_geom_torsion_atom_site_label_4
_geom_torsion
_geom_torsion_site_symmetry_1
_geom_torsion_site_symmetry_2
_geom_torsion_site_symmetry_3
_geom_torsion_site_symmetry_4
_geom_torsion_publ_flag
O2 C1 C2 C3 178.8(3) . . . . ?
C6 C1 C2 C3 -1.2(5) . . . . ?
O2 C1 C2 P3 -6.2(4) . . . . ?
C6 C1 C2 P3 173.8(3) . . . . ?
C1 C2 C3 C4 -0.9(6) . . . . ?
P3 C2 C3 C4 -175.7(3) . . . . ?
C2 C3 C4 C5 1.9(7) . . . . ?
C3 C4 C5 C6 -0.9(7) . . . . ?
C4 C5 C6 C1 -1.0(6) . . . . ?
C4 C5 C6 C7 176.5(4) . . . . ?
O2 C1 C6 C5 -177.9(3) . . . . ?
C2 C1 C6 C5 2.1(5) . . . . ?
O2 C1 C6 C7 4.6(5) . . . . ?
C2 C1 C6 C7 -175.4(3) . . . . ?
C5 C6 C7 C8 173.8(3) . . . . ?
C1 C6 C7 C8 -8.8(5) . . . . ?
C5 C6 C7 C14 -68.1(5) . . . . ?
C1 C6 C7 C14 109.3(4) . . . . ?
C5 C6 C7 C13 52.2(5) . . . . ?
C1 C6 C7 C13 -130.4(4) . . . . ?
C6 C7 C8 C9 -173.4(3) . . . . ?
C14 C7 C8 C9 68.0(5) . . . . ?
C13 C7 C8 C9 -51.0(5) . . . . ?
C6 C7 C8 C12 9.0(5) . . . . ?
C14 C7 C8 C12 -109.6(4) . . . . ?
C13 C7 C8 C12 131.4(4) . . . . ?
C12 C8 C9 C10 -1.8(6) . . . . ?
C7 C8 C9 C10 -179.5(4) . . . . ?
C8 C9 C10 C33 3.6(7) . . . . ?
C9 C8 C12 O2 177.5(3) . . . . ?
C7 C8 C12 O2 -4.8(5) . . . . ?
C9 C8 C12 C11 -1.6(5) . . . . ?
C7 C8 C12 C11 176.1(3) . . . . ?
C33 C11 C12 C8 3.1(5) . . . . ?
P2 C11 C12 C8 -177.3(3) . . . . ?
C33 C11 C12 O2 -176.1(3) . . . . ?
P2 C11 C12 O2 3.5(4) . . . . ?
C20 C15 C16 C17 -0.7(7) . . . . ?
P3 C15 C16 C17 175.9(5) . . . . ?
C15 C16 C17 C18 1.4(11) . . . . ?
C16 C17 C18 C19 -0.7(12) . . . . ?
C17 C18 C19 C20 -0.8(10) . . . . ?
C18 C19 C20 C15 1.5(8) . . . . ?
C16 C15 C20 C19 -0.8(6) . . . . ?
P3 C15 C20 C19 -177.1(3) . . . . ?
C26 C21 C22 C23 -1.0(10) . . . . ?
C21 C22 C23 C24 -0.1(10) . . . . ?
C22 C23 C24 C25 1.4(9) . . . . ?
C23 C24 C25 C26 -1.8(7) . . . . ?
C22 C21 C26 C25 0.7(8) . . . . ?
C22 C21 C26 P3 171.6(5) . . . . ?
C24 C25 C26 C21 0.7(7) . . . . ?
C24 C25 C26 P3 -170.7(3) . . . . ?
C32 C27 C28 C29 0.7(8) . . . . ?
P2 C27 C28 C29 -177.4(5) . . . . ?
C27 C28 C29 C30 -2.4(11) . . . . ?
C28 C29 C30 C31 2.4(12) . . . . ?
C29 C30 C31 C32 -0.7(11) . . . . ?
C28 C27 C32 C31 1.0(8) . . . . ?
P2 C27 C32 C31 179.0(4) . . . . ?
C30 C31 C32 C27 -1.1(10) . . . . ?
C9 C10 C33 C11 -2.0(7) . . . . ?
C12 C11 C33 C10 -1.2(6) . . . . ?
P2 C11 C33 C10 179.2(4) . . . . ?
C39 C34 C35 C36 -0.4(8) . . . . ?
C34 C35 C36 C37 -0.4(8) . . . . ?
C35 C36 C37 C38 0.6(9) . . . . ?
C36 C37 C38 C39 0.1(8) . . . . ?
C37 C38 C39 C34 -1.0(7) . . . . ?
C37 C38 C39 P2 174.2(4) . . . . ?
C35 C34 C39 C38 1.1(7) . . . . ?
C35 C34 C39 P2 -173.9(4) . . . . ?
C8 C12 O2 C1 -0.7(5) . . . . ?
C11 C12 O2 C1 178.6(3) . . . . ?
C2 C1 O2 C12 -179.2(3) . . . . ?
C6 C1 O2 C12 0.7(5) . . . . ?
Zn1 O1 P2 C39 78.8(6) . . . . ?
Zn1 O1 P2 C11 -45.9(6) . . . . ?
Zn1 O1 P2 C27 -163.9(5) . . . . ?
C38 C39 P2 O1 37.5(4) . . . . ?
C34 C39 P2 O1 -147.5(3) . . . . ?
C38 C39 P2 C11 166.2(3) . . . . ?
C34 C39 P2 C11 -18.7(4) . . . . ?
C38 C39 P2 C27 -80.6(4) . . . . ?
C34 C39 P2 C27 94.4(4) . . . . ?
C33 C11 P2 O1 -138.8(3) . . . . ?
C12 C11 P2 O1 41.6(4) . . . . ?
C33 C11 P2 C39 93.4(3) . . . . ?
C12 C11 P2 C39 -86.2(3) . . . . ?
C33 C11 P2 C27 -20.0(4) . . . . ?
C12 C11 P2 C27 160.5(3) . . . . ?
C32 C27 P2 O1 -136.5(4) . . . . ?
C28 C27 P2 O1 41.6(4) . . . . ?
C32 C27 P2 C39 -14.5(4) . . . . ?
C28 C27 P2 C39 163.6(4) . . . . ?
C32 C27 P2 C11 99.7(4) . . . . ?
C28 C27 P2 C11 -82.2(4) . . . . ?
C21 C26 P3 C15 -99.8(4) . . . . ?
C25 C26 P3 C15 71.1(3) . . . . ?
C21 C26 P3 C2 9.7(5) . . . . ?
C25 C26 P3 C2 -179.4(3) . . . . ?
C21 C26 P3 Zn1 137.9(4) . . . . ?
C25 C26 P3 Zn1 -51.2(3) . . . . ?
C20 C15 P3 C26 24.3(4) . . . . ?
C16 C15 P3 C26 -152.0(3) . . . . ?
C20 C15 P3 C2 -85.7(3) . . . . ?
C16 C15 P3 C2 98.0(4) . . . . ?
C20 C15 P3 Zn1 151.8(3) . . . . ?
C16 C15 P3 Zn1 -24.5(4) . . . . ?
C1 C2 P3 C26 91.6(3) . . . . ?
C3 C2 P3 C26 -93.7(3) . . . . ?
C1 C2 P3 C15 -161.0(3) . . . . ?
C3 C2 P3 C15 13.7(4) . . . . ?
C1 C2 P3 Zn1 -39.9(3) . . . . ?
C3 C2 P3 Zn1 134.8(3) . . . . ?
